data_7006965
loop_
_publ_author_name
'Siedle, Gabriel'
'Kersting, Berthold'

_publ_section_title
;
 Preparation and characterization of dinuclear Pd(II) complexes of
 binucleating tetraaza-thiophenolate ligands.
;
_journal_issue 17
_journal_name_full 'Dalton transactions (Cambridge, England : 2003)'
_journal_page_first 2114
_journal_page_last 2126
_journal_paper_doi 10.1039/b516071E
_journal_year 2006
_chemical_compound_source
;
Crystals were grown by slow evaporation of a methanolic solution
;
_chemical_formula_structural
;
[(L3)Pd2(Cl)2](ClO4)2
;
_chemical_formula_sum 'C20 H33 Cl3 N4 O4 Pd2 S'
_chemical_formula_weight 744.71
_space_group_IT_number 14
_symmetry_cell_setting monoclinic
_symmetry_space_group_name_Hall '-P 2yn'
_symmetry_space_group_name_H-M 'P 1 21/n 1'
_atom_sites_solution_hydrogens geom
_atom_sites_solution_primary direct
_atom_sites_solution_secondary difmap
_cell_angle_alpha 90.00
_cell_angle_beta 98.47(3)
_cell_angle_gamma 90.00
_cell_formula_units_Z 4
_cell_length_a 12.660(3)
_cell_length_b 13.313(3)
_cell_length_c 16.634(3)
_cell_measurement_temperature 293(2)
_cell_volume 2773.0(11)
_computing_cell_refinement SMART
_computing_data_collection SMART
_computing_data_reduction SAINT
_computing_molecular_graphics 'ORTEP3 (FARRUGIA)'
_computing_structure_refinement 'SHELXL-97 (Sheldrick, 1997)'
_computing_structure_solution 'SHELXS-97 (Sheldrick, 1990)'
_diffrn_ambient_temperature 210(2)
_diffrn_measured_fraction_theta_full 0.901
_diffrn_measured_fraction_theta_max 0.901
_diffrn_measurement_device_type 'BRUKER AXS'
_diffrn_measurement_method hemisphere
_diffrn_radiation_monochromator graphite
_diffrn_radiation_source 'fine-focus sealed tube'
_diffrn_radiation_type MoK\a
_diffrn_radiation_wavelength 0.71073
_diffrn_reflns_av_R_equivalents 0.0411
_diffrn_reflns_av_sigmaI/netI 0.0654
_diffrn_reflns_limit_h_max 17
_diffrn_reflns_limit_h_min -13
_diffrn_reflns_limit_k_max 17
_diffrn_reflns_limit_k_min -15
_diffrn_reflns_limit_l_max 22
_diffrn_reflns_limit_l_min -15
_diffrn_reflns_number 17078
_diffrn_reflns_theta_full 28.79
_diffrn_reflns_theta_max 28.79
_diffrn_reflns_theta_min 1.89
_exptl_absorpt_coefficient_mu 1.694
_exptl_absorpt_correction_T_max 1.00
_exptl_absorpt_correction_T_min 0.82
_exptl_absorpt_correction_type SADABS
_exptl_crystal_colour yellow
_exptl_crystal_density_diffrn 1.784
_exptl_crystal_density_meas ?
_exptl_crystal_description plate
_exptl_crystal_F_000 1488
_exptl_crystal_size_max 0.25
_exptl_crystal_size_mid 0.25
_exptl_crystal_size_min 0.05
_refine_diff_density_max 0.897
_refine_diff_density_min -1.131
_refine_diff_density_rms 0.224
_refine_ls_extinction_method none
_refine_ls_goodness_of_fit_ref 1.061
_refine_ls_hydrogen_treatment constr
_refine_ls_matrix_type full
_refine_ls_number_parameters 341
_refine_ls_number_reflns 6510
_refine_ls_number_restraints 30
_refine_ls_restrained_S_all 1.099
_refine_ls_R_factor_all 0.0894
_refine_ls_R_factor_gt 0.0420
_refine_ls_shift/su_max 0.001
_refine_ls_shift/su_mean 0.000
_refine_ls_structure_factor_coef Fsqd
_refine_ls_weighting_details 'calc w=1/[\s^2^(Fo^2^)+(0.0600P)^2^+0.0000P] where P=(Fo^2^+2Fc^2^)/3'
_refine_ls_weighting_scheme calc
_refine_ls_wR_factor_gt 0.0954
_refine_ls_wR_factor_ref 0.1326
_reflns_number_gt 3927
_reflns_number_total 6510
_reflns_threshold_expression >2sigma(I)
_cod_data_source_file b516071E.txt
_cod_data_source_block 2
_cod_original_cell_volume 2773.0(10)
_cod_original_sg_symbol_H-M P21/n
_cod_database_code 7006965

loop_
_symmetry_equiv_pos_as_xyz
'x, y, z'
'-x+1/2, y+1/2, -z+1/2'
'-x, -y, -z'
'x-1/2, -y-1/2, z-1/2'

loop_
_atom_site_label
_atom_site_type_symbol
_atom_site_fract_x
_atom_site_fract_y
_atom_site_fract_z
_atom_site_U_iso_or_equiv
_atom_site_adp_type
_atom_site_occupancy
_atom_site_symmetry_multiplicity
_atom_site_calc_flag
_atom_site_refinement_flags
_atom_site_disorder_assembly
_atom_site_disorder_group
Pd1 Pd 0.25603(4) -0.51725(4) 0.46473(3) 0.03659(15) Uani 1 1 d . A .
Pd2 Pd 0.36503(4) -0.56969(4) 0.25989(3) 0.03472(14) Uani 1 1 d . . .
S S 0.29291(13) -0.46244(12) 0.34381(9) 0.0369(4) Uani 1 1 d . . .
Cl1 Cl 0.11633(14) -0.60634(16) 0.39517(12) 0.0598(5) Uani 1 1 d . . .
Cl2 Cl 0.36046(14) -0.71061(12) 0.33910(11) 0.0497(4) Uani 1 1 d . . .
N1 N 0.3646(4) -0.4331(4) 0.5310(3) 0.0396(12) Uani 1 1 d . . .
N2 N 0.2213(4) -0.5665(4) 0.5768(3) 0.0574(17) Uani 1 1 d D . .
N3 N 0.3746(5) -0.4522(4) 0.1865(3) 0.0439(13) Uani 1 1 d . . .
N4 N 0.4195(4) -0.6503(4) 0.1651(3) 0.0468(14) Uani 1 1 d . . .
C1 C 0.3849(5) -0.3623(4) 0.3559(4) 0.0344(13) Uani 1 1 d . A .
C2 C 0.4124(5) -0.3165(5) 0.2852(4) 0.0408(15) Uani 1 1 d . . .
C3 C 0.4688(5) -0.2269(5) 0.2897(4) 0.0442(16) Uani 1 1 d . . .
H3 H 0.4821 -0.1970 0.2418 0.053 Uiso 1 1 calc R . .
C4 C 0.5060(5) -0.1800(5) 0.3631(4) 0.0416(15) Uani 1 1 d . . .
C5 C 0.4850(5) -0.2284(5) 0.4326(4) 0.0409(15) Uani 1 1 d . A .
H5 H 0.5112 -0.2001 0.4827 0.049 Uiso 1 1 calc R . .
C6 C 0.4257(5) -0.3185(5) 0.4315(4) 0.0372(14) Uani 1 1 d . . .
C7 C 0.4167(5) -0.3565(5) 0.5110(4) 0.0421(15) Uani 1 1 d . A .
H7 H 0.4540 -0.3207 0.5541 0.051 Uiso 1 1 calc R . .
C8A C 0.3834(12) -0.4677(11) 0.6169(8) 0.042(4) Uiso 0.554(19) 1 d P A 1
H8A H 0.4293 -0.5264 0.6225 0.051 Uiso 0.554(19) 1 calc PR A 1
H8B H 0.4170 -0.4151 0.6520 0.051 Uiso 0.554(19) 1 calc PR A 1
C9A C 0.2783(10) -0.4922(9) 0.6380(7) 0.053(4) Uiso 0.554(19) 1 d PD A 1
H9A H 0.2361 -0.4314 0.6381 0.063 Uiso 0.554(19) 1 calc PR A 1
H9B H 0.2864 -0.5211 0.6920 0.063 Uiso 0.554(19) 1 calc PR A 1
C10A C 0.1038(7) -0.5500(10) 0.5814(9) 0.049(4) Uiso 0.554(19) 1 d PD A 1
H10A H 0.0871 -0.5767 0.6316 0.074 Uiso 0.554(19) 1 calc PR A 1
H10B H 0.0615 -0.5835 0.5367 0.074 Uiso 0.554(19) 1 calc PR A 1
H10C H 0.0884 -0.4794 0.5787 0.074 Uiso 0.554(19) 1 calc PR A 1
C11A C 0.2506(10) -0.6694(7) 0.6004(10) 0.062(4) Uiso 0.554(19) 1 d PD A 1
H11A H 0.2356 -0.6816 0.6545 0.093 Uiso 0.554(19) 1 calc PR A 1
H11B H 0.3254 -0.6792 0.5990 0.093 Uiso 0.554(19) 1 calc PR A 1
H11C H 0.2101 -0.7152 0.5634 0.093 Uiso 0.554(19) 1 calc PR A 1
C8B C 0.3498(16) -0.4410(14) 0.6199(10) 0.044(5) Uiso 0.446(19) 1 d P A 2
H8C H 0.4153 -0.4226 0.6547 0.052 Uiso 0.446(19) 1 calc PR A 2
H8D H 0.2934 -0.3962 0.6312 0.052 Uiso 0.446(19) 1 calc PR A 2
C9B C 0.3211(9) -0.5472(12) 0.6352(8) 0.047(5) Uiso 0.446(19) 1 d PD A 2
H9C H 0.3084 -0.5559 0.6909 0.056 Uiso 0.446(19) 1 calc PR A 2
H9D H 0.3777 -0.5925 0.6251 0.056 Uiso 0.446(19) 1 calc PR A 2
C10B C 0.1258(9) -0.5298(11) 0.6063(11) 0.048(5) Uiso 0.446(19) 1 d PD A 2
H10D H 0.1187 -0.5623 0.6567 0.073 Uiso 0.446(19) 1 calc PR A 2
H10E H 0.0643 -0.5444 0.5670 0.073 Uiso 0.446(19) 1 calc PR A 2
H10F H 0.1314 -0.4586 0.6147 0.073 Uiso 0.446(19) 1 calc PR A 2
C11B C 0.2141(13) -0.6809(7) 0.5686(11) 0.057(5) Uiso 0.446(19) 1 d PD A 2
H11D H 0.2008 -0.7095 0.6191 0.086 Uiso 0.446(19) 1 calc PR A 2
H11E H 0.2801 -0.7066 0.5552 0.086 Uiso 0.446(19) 1 calc PR A 2
H11F H 0.1569 -0.6982 0.5264 0.086 Uiso 0.446(19) 1 calc PR A 2
C12 C 0.3903(6) -0.3597(5) 0.2038(4) 0.0455(16) Uani 1 1 d . . .
H12 H 0.3872 -0.3153 0.1604 0.055 Uiso 1 1 calc R . .
C13 C 0.3687(7) -0.4883(6) 0.1011(4) 0.064(2) Uani 1 1 d . . .
H13A H 0.3894 -0.4354 0.0665 0.077 Uiso 1 1 calc R . .
H13B H 0.2967 -0.5097 0.0800 0.077 Uiso 1 1 calc R . .
C14 C 0.4450(7) -0.5753(6) 0.1041(5) 0.063(2) Uani 1 1 d . . .
H14A H 0.4392 -0.6065 0.0509 0.076 Uiso 1 1 calc R . .
H14B H 0.5177 -0.5515 0.1189 0.076 Uiso 1 1 calc R . .
C15 C 0.5154(7) -0.7131(7) 0.1923(6) 0.082(3) Uani 1 1 d . . .
H15A H 0.5360 -0.7478 0.1464 0.123 Uiso 1 1 calc R . .
H15B H 0.4991 -0.7612 0.2317 0.123 Uiso 1 1 calc R . .
H15C H 0.5731 -0.6709 0.2162 0.123 Uiso 1 1 calc R . .
C16 C 0.3306(7) -0.7152(6) 0.1277(5) 0.068(2) Uani 1 1 d . . .
H16A H 0.3530 -0.7532 0.0842 0.102 Uiso 1 1 calc R . .
H16B H 0.2704 -0.6742 0.1068 0.102 Uiso 1 1 calc R . .
H16C H 0.3107 -0.7603 0.1680 0.102 Uiso 1 1 calc R . .
C17 C 0.5662(6) -0.0797(5) 0.3637(4) 0.0530(19) Uani 1 1 d . . .
C18 C 0.6490(8) -0.0835(7) 0.3058(6) 0.082(3) Uani 1 1 d . . .
H18A H 0.7013 -0.1339 0.3239 0.123 Uiso 1 1 calc R . .
H18B H 0.6833 -0.0193 0.3050 0.123 Uiso 1 1 calc R . .
H18C H 0.6143 -0.0998 0.2521 0.123 Uiso 1 1 calc R . .
C19 C 0.6230(7) -0.0539(6) 0.4485(5) 0.073(3) Uani 1 1 d . . .
H19A H 0.6757 -0.1043 0.4658 0.109 Uiso 1 1 calc R . .
H19B H 0.5718 -0.0517 0.4857 0.109 Uiso 1 1 calc R . .
H19C H 0.6571 0.0103 0.4473 0.109 Uiso 1 1 calc R . .
C20 C 0.4853(9) 0.0016(6) 0.3354(6) 0.087(3) Uani 1 1 d . . .
H20A H 0.5210 0.0652 0.3352 0.130 Uiso 1 1 calc R . .
H20B H 0.4329 0.0047 0.3717 0.130 Uiso 1 1 calc R . .
H20C H 0.4506 -0.0137 0.2815 0.130 Uiso 1 1 calc R . .
Cl3 Cl 0.81515(19) 0.18389(16) 0.37341(13) 0.0661(6) Uani 1 1 d . . .
O1A O 0.8783(15) 0.2711(12) 0.3920(14) 0.107(6) Uani 0.65(2) 1 d P B 3
O2A O 0.761(2) 0.199(2) 0.2969(10) 0.160(13) Uani 0.65(2) 1 d P B 3
O3A O 0.8596(13) 0.0952(12) 0.3839(17) 0.125(8) Uani 0.65(2) 1 d P B 3
O4A O 0.7338(13) 0.1894(12) 0.4255(11) 0.107(6) Uani 0.65(2) 1 d P B 3
O1B O 0.890(4) 0.238(3) 0.418(2) 0.17(2) Uani 0.35(2) 1 d P B 4
O2B O 0.719(3) 0.198(3) 0.335(4) 0.18(3) Uani 0.35(2) 1 d P B 4
O3B O 0.872(2) 0.132(4) 0.315(2) 0.164(18) Uani 0.35(2) 1 d P B 4
O4B O 0.820(4) 0.099(3) 0.4237(19) 0.15(2) Uani 0.35(2) 1 d P B 4

loop_
_atom_site_aniso_label
_atom_site_aniso_U_11
_atom_site_aniso_U_22
_atom_site_aniso_U_33
_atom_site_aniso_U_23
_atom_site_aniso_U_13
_atom_site_aniso_U_12
Pd1 0.0342(3) 0.0436(3) 0.0332(3) -0.0034(2) 0.0090(2) -0.0008(2)
Pd2 0.0373(3) 0.0384(3) 0.0290(2) -0.0035(2) 0.00635(19) -0.0021(2)
S 0.0394(9) 0.0419(9) 0.0298(8) -0.0044(7) 0.0066(6) -0.0018(7)
Cl1 0.0499(10) 0.0767(13) 0.0543(11) -0.0221(10) 0.0123(8) -0.0215(9)
Cl2 0.0580(11) 0.0415(9) 0.0498(10) 0.0054(8) 0.0083(8) -0.0003(8)
N1 0.042(3) 0.051(3) 0.026(3) -0.001(2) 0.005(2) -0.002(3)
N2 0.047(4) 0.087(5) 0.039(3) 0.006(3) 0.007(3) -0.027(3)
N3 0.058(4) 0.047(3) 0.026(3) -0.002(2) 0.003(2) -0.005(3)
N4 0.050(3) 0.053(4) 0.040(3) -0.015(3) 0.016(3) -0.010(3)
C1 0.038(3) 0.035(3) 0.031(3) -0.001(3) 0.008(3) 0.004(3)
C2 0.053(4) 0.041(4) 0.027(3) 0.001(3) 0.001(3) 0.001(3)
C3 0.057(4) 0.039(4) 0.036(4) 0.005(3) 0.005(3) 0.002(3)
C4 0.051(4) 0.032(3) 0.041(4) 0.003(3) 0.004(3) 0.000(3)
C5 0.048(4) 0.041(4) 0.033(3) -0.003(3) 0.002(3) 0.000(3)
C6 0.040(4) 0.039(3) 0.033(3) 0.000(3) 0.005(3) 0.002(3)
C7 0.044(4) 0.048(4) 0.034(3) -0.004(3) 0.005(3) -0.009(3)
C12 0.065(5) 0.046(4) 0.025(3) 0.008(3) 0.004(3) -0.006(3)
C13 0.104(7) 0.062(5) 0.025(4) -0.009(3) 0.009(4) -0.025(5)
C14 0.080(6) 0.068(5) 0.049(5) -0.024(4) 0.031(4) -0.028(4)
C15 0.073(6) 0.092(7) 0.086(7) -0.029(5) 0.030(5) 0.028(5)
C16 0.089(6) 0.069(5) 0.051(5) -0.022(4) 0.026(4) -0.030(5)
C17 0.076(5) 0.041(4) 0.040(4) 0.002(3) 0.004(4) -0.012(4)
C18 0.111(8) 0.071(6) 0.070(6) -0.011(5) 0.035(5) -0.041(5)
C19 0.097(7) 0.061(5) 0.056(5) 0.002(4) -0.001(5) -0.037(5)
C20 0.138(9) 0.045(5) 0.070(6) -0.002(4) -0.008(6) -0.004(5)
Cl3 0.0823(16) 0.0571(13) 0.0603(13) 0.0031(10) 0.0147(11) -0.0151(11)
O1A 0.123(11) 0.058(9) 0.147(18) 0.012(9) 0.039(11) -0.050(7)
O2A 0.22(3) 0.194(19) 0.053(8) 0.025(9) -0.019(11) 0.00(2)
O3A 0.099(11) 0.082(11) 0.19(3) 0.001(13) 0.023(13) 0.040(8)
O4A 0.117(11) 0.106(11) 0.112(12) -0.033(9) 0.061(9) -0.015(8)
O1B 0.29(4) 0.10(3) 0.09(2) 0.035(18) -0.02(2) -0.14(3)
O2B 0.052(17) 0.13(3) 0.33(9) -0.02(5) -0.08(3) 0.033(17)
O3B 0.11(2) 0.28(5) 0.11(3) -0.06(3) 0.05(2) -0.01(3)
O4B 0.22(5) 0.17(4) 0.063(17) 0.05(2) -0.02(2) -0.11(4)

loop_
_atom_type_symbol
_atom_type_description
_atom_type_scat_dispersion_real
_atom_type_scat_dispersion_imag
_atom_type_scat_source
C C 0.0033 0.0016 'International Tables Vol C Tables 4.2.6.8 and 6.1.1.4'
H H 0.0000 0.0000 'International Tables Vol C Tables 4.2.6.8 and 6.1.1.4'
N N 0.0061 0.0033 'International Tables Vol C Tables 4.2.6.8 and 6.1.1.4'
O O 0.0106 0.0060 'International Tables Vol C Tables 4.2.6.8 and 6.1.1.4'
S S 0.1246 0.1234 'International Tables Vol C Tables 4.2.6.8 and 6.1.1.4'
Cl Cl 0.1484 0.1585 'International Tables Vol C Tables 4.2.6.8 and 6.1.1.4'
Pd Pd -0.9988 1.0072 'International Tables Vol C Tables 4.2.6.8 and 6.1.1.4'

loop_
_geom_angle_atom_site_label_1
_geom_angle_atom_site_label_2
_geom_angle_atom_site_label_3
_geom_angle
_geom_angle_site_symmetry_1
_geom_angle_site_symmetry_3
_geom_angle_publ_flag
N1 Pd1 N2 84.3(2) . . ?
N1 Pd1 S 95.49(15) . . ?
N2 Pd1 S 179.40(16) . . ?
N1 Pd1 Cl1 173.66(16) . . ?
N2 Pd1 Cl1 92.29(14) . . ?
S Pd1 Cl1 87.88(7) . . ?
N3 Pd2 N4 83.4(2) . . ?
N3 Pd2 S 87.12(17) . . ?
N4 Pd2 S 169.31(17) . . ?
N3 Pd2 Cl2 176.28(17) . . ?
N4 Pd2 Cl2 92.99(17) . . ?
S Pd2 Cl2 96.55(6) . . ?
C1 S Pd1 111.3(2) . . ?
C1 S Pd2 103.1(2) . . ?
Pd1 S Pd2 119.89(7) . . ?
C7 N1 C8A 118.6(7) . . ?
C7 N1 C8B 116.6(8) . . ?
C8A N1 C8B 21.5(7) . . ?
C7 N1 Pd1 130.3(4) . . ?
C8A N1 Pd1 111.1(6) . . ?
C8B N1 Pd1 109.1(7) . . ?
C10B N2 C11A 114.6(10) . . ?
C10B N2 C9B 112.8(6) . . ?
C11A N2 C9B 80.2(7) . . ?
C10B N2 C10A 20.7(7) . . ?
C11A N2 C10A 109.6(6) . . ?
C9B N2 C10A 133.1(8) . . ?
C10B N2 C9A 83.8(7) . . ?
C11A N2 C9A 110.7(6) . . ?
C9B N2 C9A 35.3(6) . . ?
C10A N2 C9A 104.2(6) . . ?
C10B N2 C11B 108.8(6) . . ?
C11A N2 C11B 25.6(7) . . ?
C9B N2 C11B 105.2(6) . . ?
C10A N2 C11B 95.9(8) . . ?
C9A N2 C11B 136.2(8) . . ?
C10B N2 Pd1 119.4(8) . . ?
C11A N2 Pd1 117.2(7) . . ?
C9B N2 Pd1 104.9(6) . . ?
C10A N2 Pd1 109.7(6) . . ?
C9A N2 Pd1 104.5(6) . . ?
C11B N2 Pd1 104.5(8) . . ?
C12 N3 C13 120.7(6) . . ?
C12 N3 Pd2 129.8(4) . . ?
C13 N3 Pd2 109.3(4) . . ?
C16 N4 C15 109.6(6) . . ?
C16 N4 C14 109.4(6) . . ?
C15 N4 C14 109.5(6) . . ?
C16 N4 Pd2 107.4(4) . . ?
C15 N4 Pd2 113.7(5) . . ?
C14 N4 Pd2 107.2(4) . . ?
C6 C1 C2 117.4(6) . . ?
C6 C1 S 124.2(5) . . ?
C2 C1 S 118.1(5) . . ?
C3 C2 C1 120.9(6) . . ?
C3 C2 C12 114.6(6) . . ?
C1 C2 C12 124.4(6) . . ?
C2 C3 C4 122.7(6) . . ?
C5 C4 C3 116.3(6) . . ?
C5 C4 C17 123.7(6) . . ?
C3 C4 C17 120.0(6) . . ?
C4 C5 C6 123.4(6) . . ?
C1 C6 C5 119.1(6) . . ?
C1 C6 C7 127.3(6) . . ?
C5 C6 C7 113.7(6) . . ?
N1 C7 C6 129.1(6) . . ?
C9A C8A N1 106.1(11) . . ?
C8A C9A N2 110.1(10) . . ?
C9B C8B N1 107.4(13) . . ?
C8B C9B N2 104.7(12) . . ?
N3 C12 C2 126.3(6) . . ?
N3 C13 C14 105.9(6) . . ?
N4 C14 C13 109.6(6) . . ?
C20 C17 C18 108.9(7) . . ?
C20 C17 C19 109.3(7) . . ?
C18 C17 C19 108.5(7) . . ?
C20 C17 C4 107.8(7) . . ?
C18 C17 C4 110.6(6) . . ?
C19 C17 C4 111.5(6) . . ?
O2B Cl3 O3A 123(2) . . ?
O2B Cl3 O1B 137(3) . . ?
O3A Cl3 O1B 99(2) . . ?
O2B Cl3 O2A 39(3) . . ?
O3A Cl3 O2A 113.6(16) . . ?
O1B Cl3 O2A 131.5(19) . . ?
O2B Cl3 O4B 111(3) . . ?
O3A Cl3 O4B 38.1(18) . . ?
O1B Cl3 O4B 98(2) . . ?
O2A Cl3 O4B 129.9(19) . . ?
O2B Cl3 O1A 117(2) . . ?
O3A Cl3 O1A 119.5(12) . . ?
O1B Cl3 O1A 25.8(17) . . ?
O2A Cl3 O1A 106.0(16) . . ?
O4B Cl3 O1A 123.8(16) . . ?
O2B Cl3 O4A 66(3) . . ?
O3A Cl3 O4A 107.3(10) . . ?
O1B Cl3 O4A 99(2) . . ?
O2A Cl3 O4A 104.3(12) . . ?
O4B Cl3 O4A 70(2) . . ?
O1A Cl3 O4A 104.9(9) . . ?
O2B Cl3 O3B 105(3) . . ?
O3A Cl3 O3B 54.5(18) . . ?
O1B Cl3 O3B 105(3) . . ?
O2A Cl3 O3B 71.2(17) . . ?
O4B Cl3 O3B 92(2) . . ?
O1A Cl3 O3B 102.5(17) . . ?
O4A Cl3 O3B 152.4(17) . . ?

loop_
_geom_bond_atom_site_label_1
_geom_bond_atom_site_label_2
_geom_bond_distance
_geom_bond_site_symmetry_2
_geom_bond_publ_flag
Pd1 N1 1.977(5) . ?
Pd1 N2 2.084(6) . ?
Pd1 S 2.2522(17) . ?
Pd1 Cl1 2.2958(18) . ?
Pd2 N3 1.998(5) . ?
Pd2 N4 2.105(5) . ?
Pd2 S 2.2797(16) . ?
Pd2 Cl2 2.2982(18) . ?
S C1 1.763(6) . ?
N1 C7 1.285(8) . ?
N1 C8A 1.486(14) . ?
N1 C8B 1.521(17) . ?
N2 C10B 1.454(8) . ?
N2 C11A 1.458(8) . ?
N2 C9B 1.498(8) . ?
N2 C10A 1.517(8) . ?
N2 C9A 1.522(8) . ?
N2 C11B 1.530(8) . ?
N3 C12 1.274(8) . ?
N3 C13 1.492(8) . ?
N4 C16 1.482(9) . ?
N4 C15 1.489(10) . ?
N4 C14 1.493(9) . ?
C1 C6 1.412(8) . ?
C1 C2 1.413(8) . ?
C2 C3 1.386(9) . ?
C2 C12 1.459(9) . ?
C3 C4 1.389(9) . ?
C4 C5 1.384(9) . ?
C4 C17 1.537(9) . ?
C5 C6 1.414(8) . ?
C6 C7 1.437(8) . ?
C8A C9A 1.46(2) . ?
C8B C9B 1.49(2) . ?
C13 C14 1.504(11) . ?
C17 C20 1.516(11) . ?
C17 C18 1.524(11) . ?
C17 C19 1.525(10) . ?
Cl3 O2B 1.29(3) . ?
Cl3 O3A 1.309(14) . ?
Cl3 O1B 1.33(4) . ?
Cl3 O2A 1.367(17) . ?
Cl3 O4B 1.40(3) . ?
Cl3 O1A 1.417(17) . ?
Cl3 O4A 1.443(11) . ?
Cl3 O3B 1.47(3) . ?
